data_9000249
loop_
_publ_author_name
'Moore, P. B.'
'Molin-Case J'

_publ_section_title
;
 Crystal chemistry of the basic manganese arsenates: V. Mixed manganese
 coordination in the atomic arrangement of arsenoclasite
;
_journal_name_full 'American Mineralogist'
_journal_page_first 1539
_journal_page_last 1552
_journal_volume 56
_journal_year 1971
_chemical_formula_sum 'As2 H4 Mn5 O12'
_chemical_name_mineral Arsenoclasite
_space_group_IT_number 19
_symmetry_space_group_name_Hall 'P 2ac 2ab'
_symmetry_space_group_name_H-M 'P 21 21 21'
_cell_angle_alpha 90
_cell_angle_beta 90
_cell_angle_gamma 90
_cell_formula_units_Z 4
_cell_length_a 18.29
_cell_length_b 5.75
_cell_length_c 9.31
_cell_volume 979.109
_database_code_amcsd 0000259
_exptl_crystal_density_diffrn 4.210
_cod_original_cell_volume 979.110
_cod_original_formula_sum 'Mn5 As2 (O12 H4)'
_cod_database_code 9000249

loop_
_space_group_symop_operation_xyz
x,y,z
-x,1/2+y,1/2-z
1/2+x,1/2-y,-z
1/2-x,-y,1/2+z

loop_
_atom_site_label
_atom_site_fract_x
_atom_site_fract_y
_atom_site_fract_z
_atom_site_U_iso_or_equiv
_atom_site_type_symbol
_atom_site_attached_hydrogens
Mn1 0.43230 0.26970 0.75220 0.00823 Mn 0
Mn2 0.03030 0.05440 0.88860 0.00773 Mn 0
Mn3 0.22140 0.07120 0.85820 0.00747 Mn 0
Mn4 0.12410 0.55870 0.87960 0.00963 Mn 0
Mn5 0.31640 0.58040 0.00090 0.00899 Mn 0
As1 0.37440 0.11170 0.07190 0.00101 As 0
As2 0.12430 0.19280 0.18380 0.00013 As 0
O-H1 0.05190 0.73500 0.02150 0.01241 O 1
O-H2 0.20250 0.38440 0.73970 0.01216 O 1
O-H3 0.04120 0.36760 0.75690 0.01140 O 1
O-H4 0.21710 0.74610 -0.02820 0.01140 O 1
O5 0.14610 0.44410 0.26430 0.00785 O 0
O6 0.12790 0.23240 0.00120 0.01317 O 0
O7 0.17620 -0.02770 0.23320 0.01102 O 0
O8 0.03800 0.09800 0.22820 0.01267 O 0
O9 0.37550 0.11030 0.25080 0.01203 O 0
O10 0.29340 0.21870 0.02060 0.00874 O 0
O11 0.43420 0.30070 -0.00040 0.01102 O 0
O12 0.39160 0.84480 0.01550 0.01355 O 0

loop_
_cod_changelog_entry_id
_cod_changelog_entry_author
_cod_changelog_entry_date
_cod_changelog_entry_text
1
;cod-tools version 3.8.0
Id: cif_guess_AMCSD_atom_types 9574 2023-05-10 09:00:05Z saulius
;
2023-05-10T18:46:03+03:00
;Derived atom types and hydrogen counts
from atom names that follow the AMCSD naming convention
(Wat == water, O-H == hydroxyl).
;

loop_
_cod_related_entry_id
_cod_related_entry_database
_cod_related_entry_code
1 AMCSD 0000259
